data_7250270
loop_
_publ_author_name
'Matsuda, Yumi'
'Asai, Rentaro'
'Moriguchi, Jumpei'
'Akutagawa, Tomoyuki'
'Masuya-Suzuki, Atsuko'
'Tsunashima, Ryo'

_publ_section_title
;
 Synthesis, crystallographic study and solid-state properties of
 metal-free perovskites with P-atom containing A-site cations
;
_journal_issue 18
_journal_name_full CrystEngComm
_journal_page_first 2824
_journal_page_last 2829
_journal_paper_doi 10.1039/D5CE00177C
_journal_volume 27
_journal_year 2025
_chemical_formula_moiety '1.333(C6 H14.017 N3.008 P0.992), 4(B F4), 0.667(H8 N2)'
_chemical_formula_sum 'C8 H24.02 B4 F16 N5.34 P1.32'
_chemical_formula_weight 583.38
_space_group_crystal_system tetragonal
_space_group_IT_number 86
_space_group_name_Hall '-P 4bc'
_space_group_name_H-M_alt 'P 42/n :2'
_atom_sites_solution_hydrogens mixed
_atom_sites_solution_primary iterative
_audit_creation_date 2025-01-08
_audit_creation_method
;
Olex2 1.5
(compiled 2024.02.16 svn.r378c4104 for OlexSys, GUI svn.r6928)
;
_audit_update_record
;
2025-02-17 deposited with the CCDC.	2025-04-07 downloaded from the CCDC.
;
_cell_angle_alpha 90
_cell_angle_beta 90
_cell_angle_gamma 90
_cell_formula_units_Z 3
_cell_length_a 10.35730(10)
_cell_length_b 10.35730(10)
_cell_length_c 14.6992(3)
_cell_measurement_reflns_used 19984
_cell_measurement_temperature 233
_cell_measurement_theta_max 30.3990
_cell_measurement_theta_min 2.3950
_cell_volume 1576.84(4)
_computing_cell_refinement 'CrysAlisPro 1.171.42.72a (Rigaku OD, 2022)'
_computing_data_collection 'CrysAlisPro 1.171.42.72a (Rigaku OD, 2022)'
_computing_data_reduction 'CrysAlisPro 1.171.42.72a (Rigaku OD, 2022)'
_computing_molecular_graphics 'Olex2 1.5 (Dolomanov et al., 2009)'
_computing_publication_material 'Olex2 1.5 (Dolomanov et al., 2009)'
_computing_structure_refinement 'SHELXL 2018/3 (Sheldrick, 2015)'
_computing_structure_solution 'olex2.solve 1.5 (Bourhis et al., 2015)'
_diffrn_ambient_environment N~2~
_diffrn_ambient_temperature 233
_diffrn_detector 'Hybrid Pixel Array Detector'
_diffrn_detector_area_resol_mean 10.0000
_diffrn_detector_type HyPix
_diffrn_measured_fraction_theta_full 1.000
_diffrn_measured_fraction_theta_max 0.904
_diffrn_measurement_details
;
List of Runs (angles in degrees, time in seconds):

  # Type    Start    End  Width  t~exp~   \w     \q     \k     \f   Frames
#--------------------------------------------------------------------------
  1  \w    -35.00  22.00   0.25    1.00    --  -12.59 -80.00-110.00  228
  2  \w    -17.00  22.00   0.25    1.00    --  -12.59 -99.00 -60.00  156
  3  \w    -88.00  22.00   0.25    1.00    --  -12.59 -77.00  90.00  440
  4  \w    -17.00  32.00   0.25    1.00    --  -12.59 -99.00 150.00  196
  5  \w     45.00  96.00   0.25    1.00    --   13.22-178.00  30.00  204
  6  \w    -36.00  49.00   0.25    1.00    --   13.22 -80.00-110.00  340
  7  \w    -44.00  68.00   0.25    1.00    --  -12.59  38.00-150.00  448
  8  \w    -48.00  43.00   0.25    1.00    --  -12.59  80.00  13.00  364
  9  \w    -47.00  63.00   0.25    1.00    --  -12.59  77.00  60.00  440
;
_diffrn_measurement_device 'four-circle diffractometer'
_diffrn_measurement_device_type 'XtaLAB Synergy R, DW system, HyPix'
_diffrn_measurement_method '\w scans'
_diffrn_orient_matrix_type 'CrysAlisPro convention (1999,Acta A55,543-557)'
_diffrn_orient_matrix_UB_11 0.0513103000
_diffrn_orient_matrix_UB_12 -0.0230164000
_diffrn_orient_matrix_UB_13 0.0275314000
_diffrn_orient_matrix_UB_21 0.0104172000
_diffrn_orient_matrix_UB_22 -0.0514215000
_diffrn_orient_matrix_UB_23 -0.0310060000
_diffrn_orient_matrix_UB_31 0.0441562000
_diffrn_orient_matrix_UB_32 0.0389008000
_diffrn_orient_matrix_UB_33 -0.0246969000
_diffrn_radiation_monochromator mirror
_diffrn_radiation_probe x-ray
_diffrn_radiation_type 'Mo K\a'
_diffrn_radiation_wavelength 0.71073
_diffrn_reflns_av_R_equivalents 0.0451
_diffrn_reflns_av_unetI/netI 0.0184
_diffrn_reflns_Laue_measured_fraction_full 1.000
_diffrn_reflns_Laue_measured_fraction_max 0.904
_diffrn_reflns_limit_h_max 13
_diffrn_reflns_limit_h_min -14
_diffrn_reflns_limit_k_max 14
_diffrn_reflns_limit_k_min -14
_diffrn_reflns_limit_l_max 20
_diffrn_reflns_limit_l_min -19
_diffrn_reflns_number 28348
_diffrn_reflns_point_group_measured_fraction_full 1.000
_diffrn_reflns_point_group_measured_fraction_max 0.904
_diffrn_reflns_theta_full 25.242
_diffrn_reflns_theta_max 30.243
_diffrn_reflns_theta_min 1.966
_diffrn_source 'Rotating-anode X-ray tube'
_diffrn_source_type 'Rigaku (Mo) X-ray Source'
_exptl_absorpt_coefficient_mu 0.305
_exptl_absorpt_correction_T_max 1.00000
_exptl_absorpt_correction_T_min 0.47230
_exptl_absorpt_correction_type multi-scan
_exptl_absorpt_process_details
;
CrysAlisPro 1.171.42.72a (Rigaku Oxford Diffraction, 2022)
Empirical absorption correction using spherical harmonics,
implemented in SCALE3 ABSPACK scaling algorithm.
;
_exptl_crystal_colour 'clear light colourless'
_exptl_crystal_colour_lustre clear
_exptl_crystal_colour_modifier light
_exptl_crystal_colour_primary colourless
_exptl_crystal_density_diffrn 1.843
_exptl_crystal_description block
_exptl_crystal_F_000 880
_exptl_crystal_size_max 0.23
_exptl_crystal_size_mid 0.22
_exptl_crystal_size_min 0.11
_refine_diff_density_max 0.882
_refine_diff_density_min -0.324
_refine_diff_density_rms 0.091
_refine_ls_extinction_method none
_refine_ls_goodness_of_fit_ref 1.070
_refine_ls_hydrogen_treatment mixed
_refine_ls_matrix_type full
_refine_ls_number_parameters 143
_refine_ls_number_reflns 2130
_refine_ls_number_restraints 10
_refine_ls_restrained_S_all 1.071
_refine_ls_R_factor_all 0.0622
_refine_ls_R_factor_gt 0.0588
_refine_ls_shift/su_max 0.000
_refine_ls_shift/su_mean 0.000
_refine_ls_structure_factor_coef Fsqd
_refine_ls_weighting_details 'w=1/[\s^2^(Fo^2^)+(0.1179P)^2^+0.3870P] where P=(Fo^2^+2Fc^2^)/3'
_refine_ls_weighting_scheme calc
_refine_ls_wR_factor_gt 0.1593
_refine_ls_wR_factor_ref 0.1635
_reflns_Friedel_coverage 0.000
_reflns_number_gt 1965
_reflns_number_total 2130
_reflns_threshold_expression 'I > 2\s(I)'
_cod_data_source_file d5ce00177c2.cif
_cod_data_source_block p-bf4_233k
_cod_depositor_comments 'Adding full bibliography for 7250254--7250270.cif.'
_cod_original_sg_symbol_H-M 'P 42/n'
_cod_database_code 7250270
_shelx_shelxl_version_number 2018/3
_chemical_oxdiff_formula C6H18N4PB4F12
_shelx_space_group_comment
;
The symmetry employed for this shelxl refinement is uniquely defined
by the following loop, which should always be used as a source of
symmetry information in preference to the above space-group names.
They are only intended as comments.
;
_shelx_estimated_absorpt_t_max 0.967
_shelx_estimated_absorpt_t_min 0.933
_olex2_refinement_description
;
1. Twinned data refinement
 Scales: 0.543(3)
 0.457(3)
2. Fixed Uiso
 At 1.2 times of:
  All C(H,H) groups, All C(H,H,H,H) groups, All N(H) groups, All N(H,H,H,H)
  groups
3. Restrained distances
 N1-H1A = N1-H1B = N1-H1C = N1-H1D
 1.08 with sigma of 0.02
 H1A-H1B = H1A-H1C = H1B-H1C = H1A-H1D = H1B-H1D = H1C-H1D
 1.75 with sigma of 0.04
4. Others
 Sof(H3BC)=Sof(H3BD)=Sof(H1BC)=Sof(H1BD)=Sof(H2A)=Sof(H2B)=Sof(N2)=1-FVAR(1)
 Sof(P001)=Sof(H3AA)=Sof(H3AB)=Sof(H1AA)=Sof(H1AB)=FVAR(1)
 Fixed Sof: H4A(0.5) H4B(0.5) H1A(0.5) H1B(0.5) H1C(0.5) H1D(0.5)
5.a Ternary CH refined with riding coordinates:
 N3(H3)
5.b Secondary CH2 refined with riding coordinates:
 C4(H4A,H4B), C3(H3AA,H3AB), C3(H3BC,H3BD), C1(H1AA,H1AB), C1(H1BC,H1BD),
 C2(H2A,H2B)
;
_olex2_submission_special_instructions 'No special instructions were received'
_oxdiff_exptl_absorpt_empirical_details
;
Empirical correction (ABSPACK) includes:
- Absorption correction using spherical harmonics
- Frame scaling
;
_oxdiff_exptl_absorpt_empirical_full_max 1.871
_oxdiff_exptl_absorpt_empirical_full_min 0.459

loop_
_space_group_symop_operation_xyz
'x, y, z'
'-x+1/2, -y+1/2, z'
'-y, x+1/2, z+1/2'
'y+1/2, -x, z+1/2'
'-x, -y, -z'
'x-1/2, y-1/2, -z'
'y, -x-1/2, -z-1/2'
'-y-1/2, x, -z-1/2'

loop_
_atom_site_label
_atom_site_type_symbol
_atom_site_fract_x
_atom_site_fract_y
_atom_site_fract_z
_atom_site_U_iso_or_equiv
_atom_site_adp_type
_atom_site_occupancy
_atom_site_site_symmetry_order
_atom_site_calc_flag
_atom_site_refinement_flags_posn
_atom_site_refinement_flags_adp
_atom_site_refinement_flags_occupancy
_atom_site_disorder_assembly
_atom_site_disorder_group
P001 P 0.7437(2) 0.8980(2) 0.58624(15) 0.0249(5) Uani 0.496(8) 1 d . . P A 1
N3 N 0.63273(13) 0.74509(17) 0.44794(9) 0.0201(3) Uani 1 1 d . . . . .
H3 H 0.556304 0.741855 0.407556 0.024 Uiso 1 1 calc R U . . .
F4 F 0.4891(2) 0.90787(18) 0.32559(11) 0.0507(5) Uani 1 1 d . . . . .
N1 N 0.750000 1.250000 0.24261(16) 0.0287(5) Uani 1 2 d DS T P . .
F5 F 0.35233(14) 0.71168(19) 0.45129(11) 0.0478(5) Uani 1 1 d . . . . .
F6 F 0.28866(19) 0.85148(15) 0.56156(11) 0.0478(5) Uani 1 1 d . . . . .
F3 F 0.50586(18) 1.11280(17) 0.27557(15) 0.0531(5) Uani 1 1 d . . . . .
F1 F 0.4288(3) 0.9553(3) 0.18320(12) 0.0678(7) Uani 1 1 d . . . . .
F2 F 0.64196(19) 0.9611(2) 0.22253(16) 0.0593(6) Uani 1 1 d . . . . .
C4 C 0.750000 0.750000 0.38897(17) 0.0264(5) Uani 1 2 d S T P . .
H4A H 0.753211 0.673374 0.349918 0.032 Uiso 0.5 1 calc R U P . .
H4B H 0.746787 0.826623 0.349916 0.032 Uiso 0.5 1 calc R U P . .
C3 C 0.6320(2) 0.6239(2) 0.50562(15) 0.0283(4) Uani 1 1 d . . . . .
H3AA H 0.633494 0.549650 0.464308 0.034 Uiso 0.496(8) 1 calc R U P A 1
H3AB H 0.549508 0.621052 0.538243 0.034 Uiso 0.496(8) 1 calc R U P A 1
H3BC H 0.632179 0.546555 0.467216 0.034 Uiso 0.504(8) 1 calc R U P A 2
H3BD H 0.555731 0.621666 0.545067 0.034 Uiso 0.504(8) 1 calc R U P A 2
C1 C 0.6212(2) 0.8659(2) 0.50640(15) 0.0285(4) Uani 1 1 d . . . . .
H1AA H 0.539191 0.860962 0.539451 0.034 Uiso 0.496(8) 1 calc R U P A 1
H1AB H 0.615546 0.940363 0.465428 0.034 Uiso 0.496(8) 1 calc R U P A 1
H1BC H 0.614401 0.943331 0.468349 0.034 Uiso 0.504(8) 1 calc R U P A 2
H1BD H 0.545292 0.861048 0.546039 0.034 Uiso 0.504(8) 1 calc R U P A 2
C2 C 0.750000 0.750000 0.63301(19) 0.0400(8) Uani 1 2 d S T P . .
H2A H 0.672754 0.746420 0.671431 0.048 Uiso 0.504(8) 1 calc R U P A 2
H2B H 0.827247 0.753581 0.671430 0.048 Uiso 0.504(8) 1 calc R U P A 2
B2 B 0.250000 0.750000 0.50648(19) 0.0255(6) Uani 1 2 d S T P . .
B1 B 0.5148(3) 0.9849(3) 0.25115(14) 0.0267(4) Uani 1 1 d . . . . .
N2 N 0.7445(7) 0.8682(7) 0.5620(5) 0.0257(11) Uani 0.504(8) 1 d . . P A 2
H1A H 0.662(3) 1.308(5) 0.252(3) 0.031 Uiso 0.5 1 d D U P B -1
H1B H 0.715(5) 1.155(2) 0.243(3) 0.031 Uiso 0.5 1 d D U P C -1
H1C H 0.780(4) 1.274(4) 0.1733(15) 0.031 Uiso 0.5 1 d D U P D -1
H1D H 0.824(3) 1.282(4) 0.285(3) 0.031 Uiso 0.5 1 d D U P E -1

loop_
_atom_site_aniso_label
_atom_site_aniso_U_11
_atom_site_aniso_U_22
_atom_site_aniso_U_33
_atom_site_aniso_U_23
_atom_site_aniso_U_13
_atom_site_aniso_U_12
P001 0.0231(5) 0.0266(9) 0.0249(9) -0.0108(5) 0.0014(6) -0.0014(6)
N3 0.0165(6) 0.0248(7) 0.0191(6) -0.0002(6) -0.0028(5) 0.0002(6)
F4 0.0596(10) 0.0522(10) 0.0403(8) 0.0194(7) -0.0057(7) -0.0027(8)
N1 0.0325(12) 0.0255(11) 0.0280(10) 0.000 0.000 -0.0001(11)
F5 0.0271(7) 0.0700(12) 0.0461(8) -0.0026(7) 0.0079(6) 0.0049(7)
F6 0.0643(12) 0.0348(8) 0.0444(8) -0.0073(6) -0.0069(7) -0.0123(7)
F3 0.0476(10) 0.0308(8) 0.0808(12) -0.0121(8) 0.0150(9) -0.0009(7)
F1 0.0800(15) 0.0777(14) 0.0456(9) 0.0159(9) -0.0329(10) -0.0333(11)
F2 0.0449(10) 0.0592(12) 0.0738(12) -0.0155(10) 0.0243(9) 0.0061(8)
C4 0.0239(11) 0.0398(14) 0.0154(10) 0.000 0.000 -0.0010(12)
C3 0.0292(10) 0.0237(9) 0.0320(9) 0.0039(7) 0.0036(8) -0.0028(7)
C1 0.0320(11) 0.0241(10) 0.0295(9) -0.0030(8) 0.0004(8) 0.0021(7)
C2 0.0260(12) 0.078(3) 0.0157(11) 0.000 0.000 0.0064(16)
B2 0.0226(12) 0.0276(13) 0.0262(12) 0.000 0.000 -0.0009(12)
B1 0.0287(12) 0.0257(12) 0.0257(9) -0.0007(8) -0.0004(8) 0.0014(8)
N2 0.026(2) 0.024(2) 0.027(3) -0.0075(18) -0.004(2) 0.003(2)

loop_
_atom_type_symbol
_atom_type_description
_atom_type_scat_dispersion_real
_atom_type_scat_dispersion_imag
_atom_type_scat_source
C C 0.0033 0.0016 'International Tables Vol C Tables 4.2.6.8 and 6.1.1.4'
H H 0.0000 0.0000 'International Tables Vol C Tables 4.2.6.8 and 6.1.1.4'
B B 0.0013 0.0007 'International Tables Vol C Tables 4.2.6.8 and 6.1.1.4'
F F 0.0171 0.0103 'International Tables Vol C Tables 4.2.6.8 and 6.1.1.4'
N N 0.0061 0.0033 'International Tables Vol C Tables 4.2.6.8 and 6.1.1.4'
P P 0.1023 0.0942 'International Tables Vol C Tables 4.2.6.8 and 6.1.1.4'

loop_
_exptl_crystal_face_index_h
_exptl_crystal_face_index_k
_exptl_crystal_face_index_l
_exptl_crystal_face_perp_dist
-1 -1 0 0.0461
1 1 0 0.0638
-2 1 20 0.0927
2 -2 -20 0.1244
8 9 -11 0.1145
-13 7 1 0.0952
-8 12 -5 0.1083
6 -13 6 0.1006
13 -6 -2 0.1020
-10 7 11 0.0969
-2 14 1 0.0944
6 -13 -6 0.1291
10 -8 11 0.1001
-7 9 -13 0.1155

loop_
_geom_angle_atom_site_label_1
_geom_angle_atom_site_label_2
_geom_angle_atom_site_label_3
_geom_angle
_geom_angle_site_symmetry_1
_geom_angle_site_symmetry_3
_geom_angle_publ_flag
C1 P001 C3 93.09(14) . 2_665 ?
C2 P001 C3 97.41(15) . 2_665 ?
C2 P001 C1 97.36(15) . . ?
C4 N3 H3 107.7 . . ?
C4 N3 C3 110.94(13) . . ?
C4 N3 C1 111.30(13) . . ?
C3 N3 H3 107.7 . . ?
C3 N3 C1 111.40(14) . . ?
C1 N3 H3 107.7 . . ?
H1A N1 H1B 103(3) . . ?
H1A N1 H1C 103(3) . . ?
H1A N1 H1D 111(3) . . ?
H1B N1 H1C 109(3) . . ?
H1B N1 H1D 123(3) . . ?
H1C N1 H1D 106(3) . . ?
N3 C4 N3 109.02(18) 2_665 . ?
N3 C4 H4A 109.9 2_665 . ?
N3 C4 H4A 109.9 . . ?
N3 C4 H4B 109.9 2_665 . ?
N3 C4 H4B 109.9 . . ?
H4A C4 H4B 108.3 . . ?
P001 C3 H3AA 107.7 2_665 . ?
P001 C3 H3AB 107.7 2_665 . ?
N3 C3 P001 118.61(16) . 2_665 ?
N3 C3 H3AA 107.7 . . ?
N3 C3 H3AB 107.7 . . ?
N3 C3 H3BC 110.8 . . ?
N3 C3 H3BD 110.8 . . ?
N3 C3 N2 104.8(3) . 2_665 ?
H3AA C3 H3AB 107.1 . . ?
H3BC C3 H3BD 108.9 . . ?
N2 C3 H3BC 110.8 2_665 . ?
N2 C3 H3BD 110.8 2_665 . ?
P001 C1 H1AA 107.7 . . ?
P001 C1 H1AB 107.7 . . ?
N3 C1 P001 118.36(16) . . ?
N3 C1 H1AA 107.7 . . ?
N3 C1 H1AB 107.7 . . ?
N3 C1 H1BC 110.8 . . ?
N3 C1 H1BD 110.8 . . ?
H1AA C1 H1AB 107.1 . . ?
H1BC C1 H1BD 108.9 . . ?
N2 C1 N3 104.5(4) . . ?
N2 C1 H1BC 110.8 . . ?
N2 C1 H1BD 110.8 . . ?
P001 C2 P001 131.7(2) 2_665 . ?
H2A C2 H2B 109.6 . . ?
N2 C2 H2A 111.9 . . ?
N2 C2 H2A 111.9 2_665 . ?
N2 C2 H2B 111.9 . . ?
N2 C2 H2B 111.9 2_665 . ?
N2 C2 N2 99.2(7) . 2_665 ?
F5 B2 F5 108.7(2) 2_565 . ?
F6 B2 F5 109.67(9) . . ?
F6 B2 F5 109.67(9) 2_565 2_565 ?
F6 B2 F5 110.12(10) . 2_565 ?
F6 B2 F5 110.13(10) 2_565 . ?
F6 B2 F6 108.5(2) 2_565 . ?
F4 B1 F2 108.5(2) . . ?
F3 B1 F4 109.67(19) . . ?
F3 B1 F2 108.1(2) . . ?
F1 B1 F4 108.8(2) . . ?
F1 B1 F3 111.2(2) . . ?
F1 B1 F2 110.6(2) . . ?
C3 N2 C2 111.3(4) 2_665 . ?
C1 N2 C3 114.4(5) . 2_665 ?
C1 N2 C2 111.6(4) . . ?

loop_
_geom_bond_atom_site_label_1
_geom_bond_atom_site_label_2
_geom_bond_distance
_geom_bond_site_symmetry_2
_geom_bond_publ_flag
P001 C3 1.764(3) 2_665 ?
P001 C1 1.760(3) . ?
P001 C2 1.682(2) . ?
N3 H3 0.9900 . ?
N3 C4 1.493(2) . ?
N3 C3 1.515(2) . ?
N3 C1 1.523(2) . ?
F4 B1 1.380(3) . ?
N1 H1A 1.099(18) . ?
N1 H1B 1.050(18) . ?
N1 H1C 1.094(17) . ?
N1 H1D 1.045(17) . ?
F5 B2 1.393(2) . ?
F6 B2 1.386(2) . ?
F3 B1 1.376(3) . ?
F1 B1 1.373(3) . ?
F2 B1 1.404(3) . ?
C4 H4A 0.9800 . ?
C4 H4B 0.9800 . ?
C3 H3AA 0.9800 . ?
C3 H3AB 0.9800 . ?
C3 H3BC 0.9800 . ?
C3 H3BD 0.9800 . ?
C3 N2 1.527(8) 2_665 ?
C1 H1AA 0.9800 . ?
C1 H1AB 0.9800 . ?
C1 H1BC 0.9800 . ?
C1 H1BD 0.9800 . ?
C1 N2 1.517(7) . ?
C2 H2A 0.9800 . ?
C2 H2B 0.9800 . ?
C2 N2 1.609(6) . ?
C2 N2 1.609(6) 2_665 ?

loop_
_geom_torsion_atom_site_label_1
_geom_torsion_atom_site_label_2
_geom_torsion_atom_site_label_3
_geom_torsion_atom_site_label_4
_geom_torsion
_geom_torsion_site_symmetry_1
_geom_torsion_site_symmetry_2
_geom_torsion_site_symmetry_3
_geom_torsion_site_symmetry_4
_geom_torsion_publ_flag
N3 C1 N2 C3 60.7(5) . . . 2_665 ?
N3 C1 N2 C2 -66.8(5) . . . . ?
C4 N3 C3 P001 63.1(2) . . . 2_665 ?
C4 N3 C3 N2 59.4(3) . . . 2_665 ?
C4 N3 C1 P001 -62.5(2) . . . . ?
C4 N3 C1 N2 -59.1(3) . . . . ?
C3 P001 C1 N3 49.76(18) 2_665 . . . ?
C3 P001 C2 P001 -46.85(10) 2_665 . . 2_665 ?
C3 N3 C4 N3 -62.41(11) . . . 2_665 ?
C3 N3 C1 P001 61.9(2) . . . . ?
C3 N3 C1 N2 65.3(3) . . . . ?
C1 P001 C2 P001 47.25(10) . . . 2_665 ?
C1 N3 C4 N3 62.24(11) . . . 2_665 ?
C1 N3 C3 P001 -61.4(2) . . . 2_665 ?
C1 N3 C3 N2 -65.2(3) . . . 2_665 ?
C2 P001 C1 N3 -48.1(2) . . . . ?
N2 C2 N2 C3 -64.3(4) 2_665 . . 2_665 ?
N2 C2 N2 C1 64.8(5) 2_665 . . . ?

loop_
_twin_individual_id
_twin_individual_mass_fraction_refined
1 0.543(3)
2 0.457(3)

loop_
_exptl_oxdiff_crystal_face_indexfrac_h
_exptl_oxdiff_crystal_face_indexfrac_k
_exptl_oxdiff_crystal_face_indexfrac_l
_exptl_oxdiff_crystal_face_x
_exptl_oxdiff_crystal_face_y
_exptl_oxdiff_crystal_face_z
-1.0003 -1.0001 0.0002 -0.0283 0.0410 -0.0831
1.0003 1.0001 -0.0002 0.0283 -0.0410 0.0831
-2.4925 1.4235 20.3148 0.3986 -0.7290 -0.5564
2.2238 -1.7283 -20.3302 -0.4058 0.7424 0.5331
8.2676 9.3650 -10.7253 -0.0866 -0.0629 0.9943
-12.5197 7.4911 0.8953 -0.7902 -0.5434 -0.2835
-7.5904 12.0213 -4.7534 -0.7970 -0.5498 0.2499
6.1518 -12.5865 5.8661 0.7668 0.5294 -0.3629
13.2351 -5.9437 -2.3451 0.7513 0.5162 0.4111
-9.9995 7.4807 10.7388 -0.3896 -0.8218 -0.4157
-1.5970 14.4936 1.2216 -0.3819 -0.7998 0.4631
6.0626 -12.5458 -6.2137 0.4288 0.9009 -0.0669
9.7340 -7.9397 10.5730 0.9733 0.1818 -0.1402
-6.7563 9.4881 -12.5039 -0.9093 -0.1706 0.3796
